data_4349172
loop_
_publ_author_name
'Iranmanesh, Hasti'
'Arachchige, Kasun S. A.'
'Bhadbhade, Mohan'
'Donald, William A.'
'Liew, Jane Y.'
'Liu, Kenny T.-C.'
'Luis, Ena T.'
'Moore, Evan G.'
'Price, Jason R.'
'Yan, Hong'
'Yang, Jiajia'
'Beves, Jonathon E.'

_publ_section_title
;
 Chiral Ruthenium(II) Complexes as Supramolecular Building Blocks for
 Heterometallic Self-Assembly.
;
_journal_issue 24
_journal_name_full 'Inorganic chemistry'
_journal_page_first 12737
_journal_page_last 12751
_journal_paper_doi 10.1021/acs.inorgchem.6b02007
_journal_volume 55
_journal_year 2016
_chemical_formula_moiety '4(C44 H30 N8 Ru), 8(F6 P), C4 H10 O, 2(H2 O)'
_chemical_formula_sum 'C180 H134 F48 N32 O3 P8 Ru4'
_chemical_formula_weight 4357.22
_space_group_crystal_system monoclinic
_space_group_IT_number 4
_space_group_name_Hall 'P 2yb'
_space_group_name_H-M_alt 'P 1 21 1'
_atom_sites_solution_hydrogens mixed
_atom_sites_solution_primary direct
_audit_creation_date 2016-03-07
_audit_creation_method
;
Olex2 1.2
(compiled 2016.02.16 svn.r3265 for OlexSys, GUI svn.r5155)
;
_audit_update_record
;
2016-03-07 # Formatted by publCIF
;
_cell_angle_alpha 90
_cell_angle_beta 95.94(3)
_cell_angle_gamma 90
_cell_formula_units_Z 1
_cell_length_a 12.638(3)
_cell_length_b 23.853(5)
_cell_length_c 16.772(3)
_cell_measurement_reflns_used 1290
_cell_measurement_temperature 100(2)
_cell_measurement_theta_max 27.94
_cell_measurement_theta_min 1.22
_cell_volume 5028.8(18)
_computing_cell_refinement 'XDS (Kabsch, 1993)'
_computing_data_collection 'BluIce (McPhillips, 2002)'
_computing_data_reduction 'XDS (Kabsch, 1993)'
_computing_molecular_graphics 'Olex2 (Dolomanov et al., 2009)'
_computing_publication_material 'Olex2 (Dolomanov et al., 2009)'
_computing_structure_refinement 'ShelXL (Sheldrick, 2015)'
_computing_structure_solution 'ShelXT (Sheldrick, 2015)'
_diffrn_ambient_temperature 100(2)
_diffrn_measured_fraction_theta_full 0.977
_diffrn_measured_fraction_theta_max 0.968
_diffrn_measurement_device_type 'ADSC Quantum 210r'
_diffrn_measurement_method 'Phi Scan'
_diffrn_radiation_monochromator 'Silicon Double Crystal'
_diffrn_radiation_type Synchrotron
_diffrn_radiation_wavelength 0.71073
_diffrn_reflns_av_R_equivalents 0.0630
_diffrn_reflns_av_unetI/netI 0.0497
_diffrn_reflns_Laue_measured_fraction_full 0.977
_diffrn_reflns_Laue_measured_fraction_max 0.968
_diffrn_reflns_limit_h_max 16
_diffrn_reflns_limit_h_min -16
_diffrn_reflns_limit_k_max 29
_diffrn_reflns_limit_k_min -29
_diffrn_reflns_limit_l_max 21
_diffrn_reflns_limit_l_min -21
_diffrn_reflns_number 84624
_diffrn_reflns_point_group_measured_fraction_full 0.971
_diffrn_reflns_point_group_measured_fraction_max 0.961
_diffrn_reflns_theta_full 26.000
_diffrn_reflns_theta_max 27.939
_diffrn_reflns_theta_min 1.221
_diffrn_source 'MX1 Beamline Australian Synchrotron'
_exptl_absorpt_coefficient_mu 0.461
_exptl_absorpt_correction_type none
_exptl_crystal_colour 'clear red'
_exptl_crystal_colour_lustre clear
_exptl_crystal_colour_primary red
_exptl_crystal_density_diffrn 1.439
_exptl_crystal_description plate
_exptl_crystal_F_000 2190
_exptl_crystal_size_max 0.04
_exptl_crystal_size_mid 0.035
_exptl_crystal_size_min 0.024
_refine_diff_density_max 0.513
_refine_diff_density_min -1.134
_refine_diff_density_rms 0.089
_refine_ls_abs_structure_details
;
 Flack x determined using 8012 quotients [(I+)-(I-)]/[(I+)+(I-)]
 (Parsons, Flack and Wagner, Acta Cryst. B69 (2013) 249-259).
;
_refine_ls_abs_structure_Flack 0.001(10)
_refine_ls_extinction_method none
_refine_ls_goodness_of_fit_ref 1.022
_refine_ls_hydrogen_treatment constr
_refine_ls_matrix_type full
_refine_ls_number_parameters 1296
_refine_ls_number_reflns 23185
_refine_ls_number_restraints 289
_refine_ls_restrained_S_all 1.175
_refine_ls_R_factor_all 0.0618
_refine_ls_R_factor_gt 0.0494
_refine_ls_shift/su_max 0.001
_refine_ls_shift/su_mean 0.000
_refine_ls_structure_factor_coef Fsqd
_refine_ls_weighting_details 'w=1/[\s^2^(Fo^2^)+(0.0869P)^2^] where P=(Fo^2^+2Fc^2^)/3'
_refine_ls_weighting_scheme calc
_refine_ls_wR_factor_gt 0.1232
_refine_ls_wR_factor_ref 0.1302
_reflns_Friedel_coverage 0.939
_reflns_Friedel_fraction_full 0.964
_reflns_Friedel_fraction_max 0.953
_reflns_number_gt 19264
_reflns_number_total 23185
_reflns_threshold_expression 'I > 2\s(I)'
_cod_data_source_file delta-[Ru(phen)2(4)](PF6)2.cif
_cod_data_source_block p21_a
_cod_database_code 4349172
_shelx_space_group_comment
;
The symmetry employed for this shelxl refinement is uniquely defined
by the following loop, which should always be used as a source of
symmetry information in preference to the above space-group names.
They are only intended as comments.
;
_olex2_refinement_description
;
1. Fixed Uiso
 At 1.2 times of:
  All C(H) groups, All C(H,H) groups
 At 1.5 times of:
  All C(H,H,H) groups, All O(H,H) groups
2. Restrained distances
 O2-H2A = O2-H2B
 0.9584 with sigma of 0.001
 H2A-H2B
 1.515 with sigma of 0.001
 C16-C17 \\sim C18-N8 \\sim C19-C20
 with sigma of 0.02
3. Restrained planarity
 N8, C16, C17, C18, C19, C20
 with sigma of 0.1
4. Uiso/Uaniso restraints and constraints
Uanis(F9) = Uanis(F8)
Uanis(F10) = Uanis(F14)
Uanis(F12) = Uanis(F13)
Uanis(F16) = Uanis(F11)
Uanis(F3) = Uanis(F3A)
Uanis(F3AA) = Uanis(F3AB)
Uanis(F5) = Uanis(F5A)
Uanis(F2) = Uanis(F2A)
Uanis(F2AA) = Uanis(F2AB)
Uanis(F1) = Uanis(F1A)
5. Rigid body (RIGU) restrains
 P2, F7, F8, F9, F10, F11, F12, F13, F14, F15, F16
 with sigma for 1-2 distances of 0.004 and sigma for 1-3 distances of 0.004
 N8, C16, C17, C18, C19, C20
 with sigma for 1-2 distances of 0.004 and sigma for 1-3 distances of 0.004
 P0AA, F1, F1A, F2, F2A, F2AA, F2AB, F3, F3A, F3AA, F3AB, F5, F5A
 with sigma for 1-2 distances of 0.004 and sigma for 1-3 distances of 0.004
6. Others
 Fixed Sof: F1(0.55364) F1A(0.44636) F2(0.55666) F2A(0.44334) F2AA(0.5981)
 F2AB(0.4019) F3(0.53398) F3A(0.46602) F3AA(0.50679) F3AB(0.49321) F5(0.58409)
 F5A(0.41591) F8(0.46538) F9(0.53462) F10(0.50225) F11(0.43712) F12(0.55504)
 F13(0.44496) F14(0.49775) F16(0.56288) O1(0.5) C89(0.5) H89A(0.5) H89B(0.5)
 H89C(0.5) C90(0.5) H90A(0.5) H90B(0.5) C91(0.5) H91A(0.5) H91B(0.5) C92(0.5)
 H92A(0.5) H92B(0.5) H92C(0.5)
7.a Free rotating group:
 O2(H2A,H2B)
7.b Secondary CH2 refined with riding coordinates:
 C90(H90A,H90B), C91(H91A,H91B)
7.c Aromatic/amide H refined with riding coordinates:
 C2(H2), C3(H3), C3AA(H3AA), C4(H4), C4AA(H4AA), C8(H8), C9(H9), C12(H12),
 C13(H13), C14(H14), C17(H17), C18(H18), C19(H19), C20(H20), C21(H21), C22(H22),
  C23(H23), C26(H26), C27(H27), C30(H30), C31(H31), C32(H32), C33(H33),
 C34(H34), C35(H35), C40(H40), C41(H41), C42(H42), C43(H43), C44(H44), C45(H45),
  C46(H46), C47(H47), C48(H48), C51(H51), C52(H52), C53(H53), C56(H56),
 C57(H57), C59(H59), C61(H61), C62(H62), C63(H63), C64(H64), C65(H65), C66(H66),
  C67(H67), C72(H72), C73(H73), C74(H74), C75(H75), C76(H76), C77(H77),
 C78(H78), C79(H79), C84(H84), C85(H85), C86(H86), C87(H87), C88(H88)
7.d Idealised Me refined as rotating group:
 C89(H89A,H89B,H89C), C92(H92A,H92B,H92C)
;
_shelx_shelxl_version_number 2014/7
_olex2_submission_special_instructions 'No special instructions were received'

loop_
_space_group_symop_operation_xyz
'x, y, z'
'-x, y+1/2, -z'

loop_
_atom_site_label
_atom_site_type_symbol
_atom_site_fract_x
_atom_site_fract_y
_atom_site_fract_z
_atom_site_U_iso_or_equiv
_atom_site_adp_type
_atom_site_occupancy
_atom_site_site_symmetry_order
_atom_site_calc_flag
_atom_site_refinement_flags_posn
_atom_site_refinement_flags_adp
_atom_site_refinement_flags_occupancy
_atom_site_disorder_assembly
_atom_site_disorder_group
Ru1 Ru 1.48986(3) 0.46171(2) 0.77804(3) 0.03474(11) Uani 1 1 d . . . . .
N1 N 1.4126(4) 0.5368(2) 0.7488(3) 0.0391(11) Uani 1 1 d . . . . .
N2 N 1.6143(4) 0.5167(2) 0.7880(3) 0.0397(11) Uani 1 1 d . . . . .
N3 N 1.4738(4) 0.4707(2) 0.8977(3) 0.0430(12) Uani 1 1 d . . . . .
N4 N 1.5798(4) 0.3943(2) 0.8235(3) 0.0383(10) Uani 1 1 d . . . . .
N5 N 1.3627(4) 0.4079(2) 0.7555(3) 0.0388(10) Uani 1 1 d . . . . .
N6 N 1.4961(4) 0.4476(2) 0.6573(3) 0.0435(12) Uani 1 1 d . . . . .
N7 N 0.9285(5) 0.6064(3) 0.6345(5) 0.069(2) Uani 1 1 d . . . . .
N8 N 2.1211(6) 0.4797(3) 0.8280(7) 0.091(3) Uani 1 1 d D U . . .
C1AA C 1.2595(5) 0.5938(3) 0.7148(4) 0.0448(14) Uani 1 1 d . . . . .
C2 C 0.9857(7) 0.5638(4) 0.6132(6) 0.071(2) Uani 1 1 d . . . . .
H2 H 0.9513 0.5357 0.5797 0.085 Uiso 1 1 calc R . . . .
C3 C 0.9769(6) 0.6450(4) 0.6811(5) 0.0574(19) Uani 1 1 d . . . . .
H3 H 0.9357 0.6758 0.6960 0.069 Uiso 1 1 calc R . . . .
C3AA C 1.3213(5) 0.6407(3) 0.7293(4) 0.0507(15) Uani 1 1 d . . . . .
H3AA H 1.2892 0.6767 0.7248 0.061 Uiso 1 1 calc R . . . .
C4 C 1.0830(6) 0.6439(3) 0.7099(4) 0.0551(17) Uani 1 1 d . . . . .
H4 H 1.1136 0.6729 0.7436 0.066 Uiso 1 1 calc R . . . .
C4AA C 1.0930(6) 0.5578(4) 0.6371(5) 0.0610(19) Uani 1 1 d . . . . .
H4AA H 1.1314 0.5267 0.6196 0.073 Uiso 1 1 calc R . . . .
C5 C 1.1445(5) 0.5987(3) 0.6880(4) 0.0479(15) Uani 1 1 d . . . . .
C8 C 1.3077(5) 0.5429(3) 0.7266(4) 0.0442(13) Uani 1 1 d . . . . .
H8 H 1.2652 0.5101 0.7188 0.053 Uiso 1 1 calc R . . . .
C9 C 1.4307(5) 0.6362(3) 0.7505(4) 0.0498(14) Uani 1 1 d . . . . .
H9 H 1.4740 0.6687 0.7592 0.060 Uiso 1 1 calc R . . . .
C10 C 1.4743(5) 0.5829(3) 0.7584(4) 0.0410(12) Uani 1 1 d . . . . .
C11 C 1.5873(5) 0.5722(2) 0.7771(4) 0.0384(12) Uani 1 1 d . . . . .
C12 C 1.6665(5) 0.6138(3) 0.7806(4) 0.0415(13) Uani 1 1 d . . . . .
H12 H 1.6479 0.6523 0.7750 0.050 Uiso 1 1 calc R . . . .
C13 C 1.7722(5) 0.5975(3) 0.7921(4) 0.0416(13) Uani 1 1 d . . . . .
H13 H 1.8263 0.6252 0.7932 0.050 Uiso 1 1 calc R . . . .
C14 C 1.7168(4) 0.5029(3) 0.8000(4) 0.0413(13) Uani 1 1 d . . . . .
H14 H 1.7346 0.4644 0.8076 0.050 Uiso 1 1 calc R . . . .
C15 C 1.8006(4) 0.5423(3) 0.8022(4) 0.0407(13) Uani 1 1 d . . . . .
C16 C 1.9118(5) 0.5214(3) 0.8111(4) 0.0492(15) Uani 1 1 d D U . . .
C17 C 1.9919(5) 0.5489(3) 0.8552(5) 0.0539(16) Uani 1 1 d D U . . .
H17 H 1.9780 0.5832 0.8811 0.065 Uiso 1 1 calc R . . . .
C18 C 2.0951(6) 0.5265(3) 0.8623(6) 0.068(2) Uani 1 1 d D U . . .
H18 H 2.1495 0.5464 0.8939 0.082 Uiso 1 1 calc R . . . .
C19 C 2.0421(6) 0.4533(4) 0.7830(7) 0.083(3) Uani 1 1 d D U . . .
H19 H 2.0588 0.4196 0.7568 0.100 Uiso 1 1 calc R . . . .
C20 C 1.9381(6) 0.4720(4) 0.7724(6) 0.074(2) Uani 1 1 d D U . . .
H20 H 1.8855 0.4518 0.7395 0.088 Uiso 1 1 calc R . . . .
C21 C 1.4190(6) 0.5081(3) 0.9350(4) 0.0523(16) Uani 1 1 d . . . . .
H21 H 1.3810 0.5365 0.9042 0.063 Uiso 1 1 calc R . . . .
C22 C 1.4150(7) 0.5072(4) 1.0170(5) 0.073(2) Uani 1 1 d . . . . .
H22 H 1.3729 0.5342 1.0409 0.088 Uiso 1 1 calc R . . . .
C23 C 1.4692(6) 0.4692(5) 1.0630(5) 0.071(2) Uani 1 1 d . . . . .
H23 H 1.4666 0.4699 1.1194 0.085 Uiso 1 1 calc R . . . .
C24 C 1.5297(6) 0.4285(4) 1.0290(4) 0.0588(19) Uani 1 1 d . . . . .
C25 C 1.5285(5) 0.4315(3) 0.9451(4) 0.0436(14) Uani 1 1 d . . . . .
C26 C 1.5952(8) 0.3883(5) 1.0724(5) 0.074(2) Uani 1 1 d . . . . .
H26 H 1.6016 0.3887 1.1294 0.089 Uiso 1 1 calc R . . . .
C27 C 1.6480(8) 0.3499(4) 1.0340(6) 0.073(2) Uani 1 1 d . . . . .
H27 H 1.6879 0.3222 1.0647 0.087 Uiso 1 1 calc R . . . .
C28 C 1.5865(5) 0.3907(3) 0.9046(4) 0.0415(13) Uani 1 1 d . . . . .
C29 C 1.6471(6) 0.3489(3) 0.9496(5) 0.0561(17) Uani 1 1 d . . . . .
C30 C 1.7021(6) 0.3105(3) 0.9059(5) 0.0572(18) Uani 1 1 d . . . . .
H30 H 1.7447 0.2821 0.9326 0.069 Uiso 1 1 calc R . . . .
C31 C 1.6934(5) 0.3146(3) 0.8249(5) 0.0536(17) Uani 1 1 d . . . . .
H31 H 1.7311 0.2887 0.7953 0.064 Uiso 1 1 calc R . . . .
C32 C 1.6309(5) 0.3555(3) 0.7836(5) 0.0472(15) Uani 1 1 d . . . . .
H32 H 1.6242 0.3560 0.7267 0.057 Uiso 1 1 calc R . . . .
C33 C 1.3046(5) 0.3822(3) 0.8073(4) 0.0462(14) Uani 1 1 d . . . . .
H33 H 1.3205 0.3890 0.8630 0.055 Uiso 1 1 calc R . . . .
C34 C 1.2206(5) 0.3453(3) 0.7817(5) 0.0538(17) Uani 1 1 d . . . . .
H34 H 1.1830 0.3266 0.8201 0.065 Uiso 1 1 calc R . . . .
C35 C 1.1935(6) 0.3365(3) 0.7028(5) 0.0531(17) Uani 1 1 d . . . . .
H35 H 1.1344 0.3133 0.6856 0.064 Uiso 1 1 calc R . . . .
C36 C 1.2532(5) 0.3618(3) 0.6459(4) 0.0495(15) Uani 1 1 d . . . . .
C37 C 1.3394(5) 0.3958(2) 0.6761(4) 0.0393(12) Uani 1 1 d . . . . .
C38 C 1.4099(5) 0.4176(3) 0.6224(3) 0.0385(12) Uani 1 1 d . . . . .
C39 C 1.3920(6) 0.4070(3) 0.5394(4) 0.0545(17) Uani 1 1 d . . . . .
C40 C 1.2981(7) 0.3756(4) 0.5101(5) 0.062(2) Uani 1 1 d . . . . .
H40 H 1.2824 0.3695 0.4541 0.074 Uiso 1 1 calc R . . . .
C41 C 1.2324(6) 0.3548(3) 0.5614(5) 0.0565(18) Uani 1 1 d . . . . .
H41 H 1.1705 0.3349 0.5405 0.068 Uiso 1 1 calc R . . . .
C42 C 1.4693(7) 0.4279(4) 0.4922(5) 0.067(2) Uani 1 1 d . . . . .
H42 H 1.4622 0.4215 0.4360 0.080 Uiso 1 1 calc R . . . .
C43 C 1.5540(6) 0.4573(4) 0.5272(4) 0.066(2) Uani 1 1 d . . . . .
H43 H 1.6054 0.4716 0.4951 0.079 Uiso 1 1 calc R . . . .
C44 C 1.5660(5) 0.4666(3) 0.6092(4) 0.0511(15) Uani 1 1 d . . . . .
H44 H 1.6259 0.4873 0.6320 0.061 Uiso 1 1 calc R . . . .
Ru2 Ru 1.05298(3) 0.13454(2) 0.71825(3) 0.03432(11) Uani 1 1 d . . . . .
N9 N 0.9630(4) 0.1621(2) 0.6154(3) 0.0373(10) Uani 1 1 d . . . . .
N10 N 1.1660(4) 0.1762(2) 0.6601(3) 0.0367(10) Uani 1 1 d . . . . .
N11 N 1.0290(4) 0.2025(2) 0.7914(3) 0.0348(10) Uani 1 1 d . . . . .
N12 N 1.1477(4) 0.1116(2) 0.8211(3) 0.0398(11) Uani 1 1 d . . . . .
N13 N 0.9331(4) 0.0871(2) 0.7581(3) 0.0385(10) Uani 1 1 d . . . . .
N14 N 1.0746(4) 0.0602(2) 0.6566(3) 0.0406(11) Uani 1 1 d . . . . .
N15 N 0.4733(5) 0.1368(4) 0.4618(4) 0.0676(17) Uani 1 1 d . . . . .
N16 N 1.6779(5) 0.2003(4) 0.7163(5) 0.077(2) Uani 1 1 d . . . . .
C45 C 0.6411(6) 0.1112(3) 0.5321(5) 0.0575(17) Uani 1 1 d . . . . .
H45 H 0.6806 0.0850 0.5660 0.069 Uiso 1 1 calc R . . . .
C46 C 0.5346(6) 0.1030(4) 0.5098(5) 0.067(2) Uani 1 1 d . . . . .
H46 H 0.5023 0.0708 0.5301 0.081 Uiso 1 1 calc R . . . .
C47 C 0.5214(6) 0.1829(4) 0.4348(4) 0.064(2) Uani 1 1 d . . . . .
H47 H 0.4801 0.2078 0.4000 0.077 Uiso 1 1 calc R . . . .
C48 C 0.6257(6) 0.1953(4) 0.4550(4) 0.0594(18) Uani 1 1 d . . . . .
H48 H 0.6546 0.2289 0.4359 0.071 Uiso 1 1 calc R . . . .
C49 C 0.6906(5) 0.1592(3) 0.5035(4) 0.0475(14) Uani 1 1 d . . . . .
C50 C 0.8041(5) 0.1695(3) 0.5235(4) 0.0442(13) Uani 1 1 d . . . . .
C51 C 0.8584(4) 0.1541(3) 0.5972(4) 0.0400(13) Uani 1 1 d . . . . .
H51 H 0.8192 0.1371 0.6361 0.048 Uiso 1 1 calc R . . . .
C52 C 0.8635(6) 0.1989(3) 0.4692(4) 0.0501(15) Uani 1 1 d . . . . .
H52 H 0.8291 0.2126 0.4200 0.060 Uiso 1 1 calc R . . . .
C53 C 0.9696(6) 0.2073(3) 0.4880(4) 0.0488(15) Uani 1 1 d . . . . .
H53 H 1.0096 0.2262 0.4512 0.059 Uiso 1 1 calc R . . . .
C54 C 1.0198(5) 0.1884(3) 0.5609(4) 0.0402(13) Uani 1 1 d . . . . .
C55 C 1.1330(5) 0.1933(2) 0.5846(4) 0.0383(12) Uani 1 1 d . . . . .
C56 C 1.2038(6) 0.2146(3) 0.5336(5) 0.0525(16) Uani 1 1 d . . . . .
H56 H 1.1787 0.2265 0.4810 0.063 Uiso 1 1 calc R . . . .
C57 C 1.3106(5) 0.2182(3) 0.5604(5) 0.0515(16) Uani 1 1 d . . . . .
H57 H 1.3598 0.2316 0.5257 0.062 Uiso 1 1 calc R . . . .
C58 C 1.3461(5) 0.2022(3) 0.6389(5) 0.0502(16) Uani 1 1 d . . . . .
C59 C 1.2695(4) 0.1811(3) 0.6870(4) 0.0436(14) Uani 1 1 d . . . . .
H59 H 1.2921 0.1699 0.7404 0.052 Uiso 1 1 calc R . . . .
C60 C 1.4584(5) 0.2044(3) 0.6691(5) 0.0519(16) Uani 1 1 d . . . . .
C61 C 1.5278(6) 0.2390(4) 0.6324(5) 0.062(2) Uani 1 1 d . . . . .
H61 H 1.5025 0.2644 0.5912 0.074 Uiso 1 1 calc R . . . .
C62 C 1.6374(7) 0.2348(5) 0.6592(6) 0.079(3) Uani 1 1 d . . . . .
H62 H 1.6853 0.2583 0.6345 0.095 Uiso 1 1 calc R . . . .
C63 C 1.6091(7) 0.1696(5) 0.7505(7) 0.079(3) Uani 1 1 d . . . . .
H63 H 1.6352 0.1448 0.7924 0.095 Uiso 1 1 calc R . . . .
C64 C 1.5011(6) 0.1714(4) 0.7286(6) 0.068(2) Uani 1 1 d . . . . .
H64 H 1.4555 0.1486 0.7564 0.081 Uiso 1 1 calc R . . . .
C65 C 0.9722(4) 0.2482(3) 0.7743(4) 0.0371(12) Uani 1 1 d . . . . .
H65 H 0.9381 0.2527 0.7215 0.045 Uiso 1 1 calc R . . . .
C66 C 0.9602(5) 0.2904(3) 0.8313(4) 0.0418(13) Uani 1 1 d . . . . .
H66 H 0.9210 0.3233 0.8160 0.050 Uiso 1 1 calc R . . . .
C67 C 1.0050(5) 0.2841(3) 0.9091(4) 0.0456(14) Uani 1 1 d . . . . .
H67 H 0.9949 0.3117 0.9485 0.055 Uiso 1 1 calc R . . . .
C68 C 1.0666(5) 0.2355(3) 0.9291(4) 0.0426(13) Uani 1 1 d . . . . .
C69 C 1.0775(4) 0.1957(3) 0.8675(4) 0.0393(12) Uani 1 1 d . . . . .
C70 C 1.1397(5) 0.1472(3) 0.8835(4) 0.0404(13) Uani 1 1 d . . . . .
C71 C 1.1933(5) 0.1387(3) 0.9608(4) 0.0500(14) Uani 1 1 d . . . . .
C72 C 1.1793(6) 0.1791(4) 1.0223(4) 0.0575(18) Uani 1 1 d . . . . .
H72 H 1.2152 0.1738 1.0744 0.069 Uiso 1 1 calc R . . . .
C73 C 1.1161(6) 0.2246(3) 1.0078(4) 0.0509(16) Uani 1 1 d . . . . .
H73 H 1.1047 0.2494 1.0504 0.061 Uiso 1 1 calc R . . . .
C74 C 1.2570(7) 0.0899(4) 0.9717(5) 0.068(2) Uani 1 1 d . . . . .
H74 H 1.2921 0.0812 1.0231 0.081 Uiso 1 1 calc R . . . .
C75 C 1.2676(7) 0.0553(4) 0.9079(5) 0.071(2) Uani 1 1 d . . . . .
H75 H 1.3134 0.0236 0.9139 0.085 Uiso 1 1 calc R . . . .
C76 C 1.2100(5) 0.0669(3) 0.8331(4) 0.0525(16) Uani 1 1 d . . . . .
H76 H 1.2160 0.0419 0.7897 0.063 Uiso 1 1 calc R . . . .
C77 C 0.8654(5) 0.1002(3) 0.8108(4) 0.0451(14) Uani 1 1 d . . . . .
H77 H 0.8709 0.1361 0.8354 0.054 Uiso 1 1 calc R . . . .
C78 C 0.7853(6) 0.0630(3) 0.8318(5) 0.0557(18) Uani 1 1 d . . . . .
H78 H 0.7403 0.0736 0.8713 0.067 Uiso 1 1 calc R . . . .
C79 C 0.7730(6) 0.0126(4) 0.7957(5) 0.061(2) Uani 1 1 d . . . . .
H79 H 0.7161 -0.0114 0.8064 0.073 Uiso 1 1 calc R . . . .
C80 C 0.8465(5) -0.0042(3) 0.7411(5) 0.0514(16) Uani 1 1 d . . . . .
C81 C 0.9250(5) 0.0342(3) 0.7238(4) 0.0430(14) Uani 1 1 d . . . . .
C82 C 0.9983(5) 0.0206(3) 0.6705(4) 0.0438(13) Uani 1 1 d . . . . .
C83 C 0.9975(6) -0.0324(3) 0.6339(4) 0.0528(15) Uani 1 1 d . . . . .
C84 C 0.9155(8) -0.0716(4) 0.6530(6) 0.073(2) Uani 1 1 d . . . . .
H84 H 0.9128 -0.1079 0.6296 0.088 Uiso 1 1 calc R . . . .
C85 C 0.8440(7) -0.0574(3) 0.7027(5) 0.062(2) Uani 1 1 d . . . . .
H85 H 0.7901 -0.0834 0.7127 0.074 Uiso 1 1 calc R . . . .
C86 C 1.0748(7) -0.0440(4) 0.5826(5) 0.0631(19) Uani 1 1 d . . . . .
H86 H 1.0766 -0.0795 0.5571 0.076 Uiso 1 1 calc R . . . .
C87 C 1.1477(6) -0.0039(3) 0.5693(5) 0.0560(17) Uani 1 1 d . . . . .
H87 H 1.2000 -0.0111 0.5338 0.067 Uiso 1 1 calc R . . . .
C88 C 1.1455(5) 0.0485(3) 0.6083(4) 0.0443(14) Uani 1 1 d . . . . .
H88 H 1.1974 0.0759 0.5990 0.053 Uiso 1 1 calc R . . . .
P0AA P 0.78400(19) 0.16695(12) 1.02840(15) 0.0725(6) Uani 1 1 d . U . . .
F1 F 0.6786(10) 0.2065(6) 1.0424(10) 0.086(3) Uani 0.5536 1 d . U P A 1
F1A F 0.7290(13) 0.2135(8) 1.0572(13) 0.086(3) Uani 0.4464 1 d . U P A 2
F2 F 0.8873(8) 0.1386(5) 1.0063(6) 0.082(2) Uani 0.5567 1 d . U P A 1
F2A F 0.8318(11) 0.1018(6) 0.9984(8) 0.082(2) Uani 0.4433 1 d . U P A 2
F2AA F 0.8510(8) 0.2301(4) 1.0302(6) 0.0783(18) Uani 0.5981 1 d . U P A 1
F2AB F 0.8350(12) 0.1917(6) 0.9585(9) 0.0783(18) Uani 0.4019 1 d . U P A 2
F3 F 0.8253(10) 0.1623(5) 1.1195(7) 0.083(2) Uani 0.534 1 d . U P A 1
F3A F 0.8880(12) 0.1681(5) 1.0887(8) 0.083(2) Uani 0.466 1 d . U P A 2
F3AA F 0.7174(9) 0.1147(4) 1.0240(7) 0.081(2) Uani 0.5068 1 d . U P A 1
F3AB F 0.7290(9) 0.1257(5) 1.0922(7) 0.081(2) Uani 0.4932 1 d . U P A 2
F5 F 0.7555(10) 0.1830(4) 0.9359(6) 0.088(2) Uani 0.5841 1 d . U P A 1
F5A F 0.6760(12) 0.1475(6) 0.9649(9) 0.088(2) Uani 0.4159 1 d . U P A 2
P1 P 1.27080(19) 0.26780(9) 0.29755(14) 0.0630(5) Uani 1 1 d . . . . .
F0AA F 1.3749(4) 0.2478(2) 0.2579(4) 0.0776(15) Uani 1 1 d . . . . .
F1AA F 1.3460(5) 0.2942(3) 0.3702(4) 0.104(2) Uani 1 1 d . . . . .
F4 F 1.2699(4) 0.2101(2) 0.3443(3) 0.0648(11) Uani 1 1 d . . . . .
F4AA F 1.1675(5) 0.2876(3) 0.3388(4) 0.0848(16) Uani 1 1 d . . . . .
F5AA F 1.1962(5) 0.2403(2) 0.2251(3) 0.0829(16) Uani 1 1 d . . . . .
F6 F 1.2698(7) 0.3250(2) 0.2519(4) 0.115(3) Uani 1 1 d . . . . .
P2 P 0.8505(2) 0.35599(10) 0.59225(13) 0.0717(6) Uani 1 1 d . U . . .
F7 F 0.8544(4) 0.29029(19) 0.6034(3) 0.0599(10) Uani 1 1 d . U . . .
F8 F 0.8850(11) 0.4242(5) 0.5883(7) 0.077(2) Uani 0.4654 1 d . U P B 2
F9 F 0.8079(10) 0.4184(4) 0.5766(6) 0.077(2) Uani 0.5346 1 d . U P B 1
F10 F 0.9598(10) 0.3667(5) 0.5965(8) 0.085(2) Uani 0.5022 1 d . U P B 1
F11 F 0.9593(11) 0.3578(6) 0.6707(9) 0.088(2) Uani 0.4371 1 d . U P B 2
F12 F 0.8330(9) 0.3584(4) 0.6849(6) 0.072(2) Uani 0.555 1 d . U P B 1
F13 F 0.7809(12) 0.3690(5) 0.6557(7) 0.072(2) Uani 0.445 1 d . U P B 2
F14 F 0.9617(9) 0.3474(5) 0.5411(8) 0.085(2) Uani 0.4977 1 d . U P B 2
F15 F 0.8073(8) 0.3522(4) 0.5069(4) 0.131(3) Uani 1 1 d . U . . .
F16 F 0.7087(9) 0.3427(4) 0.5838(7) 0.088(2) Uani 0.5629 1 d . U P B 1
P3 P 1.45431(17) 0.00608(12) 0.71487(12) 0.0673(6) Uani 1 1 d . . . . .
F17 F 1.3955(5) -0.0296(4) 0.6445(3) 0.115(3) Uani 1 1 d . . . . .
F18 F 1.5115(4) 0.0414(2) 0.7861(3) 0.0673(12) Uani 1 1 d . . . . .
F19 F 1.3703(4) -0.0171(2) 0.7732(3) 0.0639(11) Uani 1 1 d . . . . .
F20 F 1.3751(5) 0.0574(3) 0.6914(5) 0.109(2) Uani 1 1 d . . . . .
F21 F 1.5373(6) 0.0263(5) 0.6571(4) 0.128(3) Uani 1 1 d . . . . .
F22 F 1.5294(4) -0.0457(3) 0.7412(3) 0.0753(14) Uani 1 1 d . . . . .
O1 O 1.3359(8) 0.3117(4) 0.9803(6) 0.052(2) Uani 0.5 1 d . . P . .
C89 C 1.2321(14) 0.3760(8) 1.0454(10) 0.066(4) Uani 0.5 1 d . . P . .
H89A H 1.1729 0.3637 1.0069 0.098 Uiso 0.5 1 calc GR . P . .
H89B H 1.2643 0.4098 1.0251 0.098 Uiso 0.5 1 calc GR . P . .
H89C H 1.2054 0.3843 1.0970 0.098 Uiso 0.5 1 calc GR . P . .
C90 C 1.3125(16) 0.3311(9) 1.0562(9) 0.078(6) Uani 0.5 1 d . . P . .
H90A H 1.3780 0.3457 1.0867 0.094 Uiso 0.5 1 calc R . P . .
H90B H 1.2852 0.2998 1.0869 0.094 Uiso 0.5 1 calc R . P . .
C91 C 1.4058(11) 0.2654(7) 0.9844(10) 0.059(4) Uani 0.5 1 d . . P . .
H91A H 1.3794 0.2359 1.0187 0.071 Uiso 0.5 1 calc R . P . .
H91B H 1.4772 0.2772 1.0085 0.071 Uiso 0.5 1 calc R . P . .
C92 C 1.4133(16) 0.2435(8) 0.9054(11) 0.072(5) Uani 0.5 1 d . . P . .
H92A H 1.4524 0.2700 0.8748 0.108 Uiso 0.5 1 calc GR . P . .
H92B H 1.3416 0.2381 0.8781 0.108 Uiso 0.5 1 calc GR . P . .
H92C H 1.4509 0.2076 0.9094 0.108 Uiso 0.5 1 calc GR . P . .
O2 O 1.2806(5) 0.0710(3) 0.4351(5) 0.082(2) Uani 1 1 d D . . . .
H2A H 1.3147 0.1057 0.4430 0.123 Uiso 1 1 d DG . . . .
H2B H 1.2096 0.0754 0.4046 0.123 Uiso 1 1 d DG . . . .

loop_
_atom_site_aniso_label
_atom_site_aniso_U_11
_atom_site_aniso_U_22
_atom_site_aniso_U_33
_atom_site_aniso_U_23
_atom_site_aniso_U_13
_atom_site_aniso_U_12
Ru1 0.0267(2) 0.0359(2) 0.0427(2) -0.00140(19) 0.00868(16) -0.00179(17)
N1 0.028(2) 0.038(3) 0.051(3) -0.001(2) 0.004(2) -0.0023(19)
N2 0.028(2) 0.045(3) 0.047(3) 0.001(2) 0.0062(19) -0.0007(19)
N3 0.036(2) 0.047(3) 0.047(3) -0.006(2) 0.010(2) 0.001(2)
N4 0.028(2) 0.029(2) 0.059(3) -0.001(2) 0.009(2) 0.0011(18)
N5 0.031(2) 0.039(3) 0.047(3) 0.003(2) 0.011(2) 0.0007(19)
N6 0.035(2) 0.046(3) 0.050(3) -0.002(2) 0.007(2) -0.005(2)
N7 0.037(3) 0.087(5) 0.082(5) 0.033(4) 0.011(3) 0.014(3)
N8 0.044(3) 0.056(4) 0.174(8) -0.001(4) 0.021(4) -0.001(3)
C1AA 0.037(3) 0.051(4) 0.047(3) 0.004(3) 0.006(2) 0.009(3)
C2 0.048(4) 0.085(6) 0.078(5) 0.006(5) -0.001(4) -0.004(4)
C3 0.042(3) 0.065(5) 0.066(4) 0.024(4) 0.014(3) 0.012(3)
C3AA 0.043(3) 0.054(4) 0.055(3) 0.005(3) 0.008(3) 0.008(3)
C4 0.052(4) 0.061(5) 0.055(4) 0.012(3) 0.014(3) 0.011(3)
C4AA 0.038(3) 0.062(5) 0.080(5) 0.000(4) -0.006(3) 0.007(3)
C5 0.036(3) 0.056(4) 0.052(4) 0.004(3) 0.004(3) 0.010(3)
C8 0.032(3) 0.045(4) 0.056(4) -0.001(3) 0.005(3) 0.001(2)
C9 0.043(3) 0.047(4) 0.059(3) -0.003(3) 0.005(3) 0.011(3)
C10 0.033(3) 0.039(3) 0.051(3) 0.001(2) 0.004(2) 0.000(2)
C11 0.035(3) 0.032(3) 0.049(3) 0.000(2) 0.007(2) 0.003(2)
C12 0.041(3) 0.032(3) 0.051(3) -0.003(2) 0.006(3) -0.002(2)
C13 0.039(3) 0.037(3) 0.049(3) -0.007(2) 0.008(2) -0.004(2)
C14 0.029(3) 0.038(3) 0.058(4) 0.000(3) 0.010(2) -0.002(2)
C15 0.028(3) 0.041(3) 0.054(3) -0.007(3) 0.005(2) -0.004(2)
C16 0.031(3) 0.043(3) 0.076(4) -0.004(3) 0.020(3) -0.004(2)
C17 0.035(3) 0.044(4) 0.083(5) 0.005(3) 0.009(3) -0.004(2)
C18 0.033(3) 0.053(4) 0.119(7) 0.016(4) 0.010(3) -0.005(3)
C19 0.048(4) 0.057(5) 0.149(8) -0.020(5) 0.030(4) -0.003(3)
C20 0.053(4) 0.055(5) 0.118(7) -0.025(4) 0.032(4) -0.003(3)
C21 0.045(3) 0.061(5) 0.052(4) -0.011(3) 0.008(3) 0.010(3)
C22 0.062(5) 0.090(7) 0.069(5) -0.027(5) 0.018(4) 0.013(4)
C23 0.054(4) 0.111(8) 0.046(4) -0.017(4) 0.004(3) 0.012(5)
C24 0.047(4) 0.089(6) 0.040(3) -0.007(3) 0.004(3) -0.007(4)
C25 0.031(3) 0.053(4) 0.047(3) -0.004(3) 0.006(2) -0.004(3)
C26 0.067(5) 0.101(7) 0.053(4) 0.011(4) -0.001(4) 0.007(5)
C27 0.070(5) 0.081(6) 0.067(5) 0.016(4) 0.005(4) 0.015(4)
C28 0.034(3) 0.041(3) 0.051(3) 0.000(3) 0.008(2) -0.004(2)
C29 0.043(3) 0.049(4) 0.077(5) 0.012(3) 0.003(3) -0.003(3)
C30 0.048(4) 0.043(4) 0.081(5) 0.004(3) 0.006(3) 0.002(3)
C31 0.034(3) 0.034(3) 0.094(6) -0.010(3) 0.009(3) 0.001(2)
C32 0.033(3) 0.042(4) 0.068(4) -0.009(3) 0.013(3) -0.003(2)
C33 0.032(3) 0.046(4) 0.063(4) 0.002(3) 0.014(3) -0.007(2)
C34 0.041(3) 0.044(4) 0.078(5) 0.009(3) 0.013(3) -0.010(3)
C35 0.042(3) 0.035(3) 0.082(5) -0.005(3) 0.002(3) -0.012(3)
C36 0.044(3) 0.037(3) 0.066(4) -0.003(3) -0.002(3) 0.000(3)
C37 0.037(3) 0.029(3) 0.052(3) 0.001(2) 0.006(2) -0.001(2)
C38 0.039(3) 0.040(3) 0.037(3) -0.004(2) 0.005(2) -0.002(2)
C39 0.052(4) 0.059(5) 0.052(4) -0.003(3) 0.004(3) 0.006(3)
C40 0.068(5) 0.062(5) 0.051(4) -0.021(3) -0.010(4) 0.007(4)
C41 0.060(4) 0.043(4) 0.063(4) -0.012(3) -0.009(3) -0.004(3)
C42 0.067(5) 0.092(6) 0.042(4) -0.005(4) 0.008(3) -0.002(4)
C43 0.061(4) 0.089(6) 0.050(4) 0.006(4) 0.021(3) 0.000(5)
C44 0.040(3) 0.057(4) 0.059(4) -0.002(3) 0.016(3) -0.008(3)
Ru2 0.02499(19) 0.0380(2) 0.0409(2) -0.00091(19) 0.00781(15) -0.00215(17)
N9 0.032(2) 0.040(3) 0.041(2) -0.003(2) 0.0055(19) -0.0019(19)
N10 0.027(2) 0.035(3) 0.050(3) -0.003(2) 0.0136(19) -0.0073(18)
N11 0.027(2) 0.040(3) 0.038(2) -0.0031(19) 0.0071(17) -0.0075(18)
N12 0.028(2) 0.043(3) 0.050(3) 0.000(2) 0.011(2) 0.0040(19)
N13 0.026(2) 0.044(3) 0.045(3) 0.001(2) 0.0049(19) -0.0032(19)
N14 0.038(2) 0.043(3) 0.042(3) -0.001(2) 0.008(2) -0.005(2)
N15 0.041(3) 0.107(5) 0.054(3) -0.010(4) -0.004(2) -0.001(4)
N16 0.039(3) 0.110(7) 0.083(5) -0.032(5) 0.018(3) -0.007(4)
C45 0.042(3) 0.061(4) 0.069(5) -0.001(3) -0.003(3) -0.003(3)
C46 0.048(4) 0.080(6) 0.072(5) -0.007(4) -0.007(4) -0.017(4)
C47 0.042(4) 0.103(7) 0.047(4) -0.004(4) 0.001(3) 0.012(4)
C48 0.049(4) 0.078(5) 0.052(4) 0.002(3) 0.008(3) 0.006(4)
C49 0.038(3) 0.060(4) 0.044(3) -0.006(3) -0.001(2) -0.003(3)
C50 0.043(3) 0.051(4) 0.039(3) -0.004(3) 0.006(2) 0.003(3)
C51 0.031(3) 0.049(4) 0.040(3) -0.005(2) 0.004(2) -0.005(2)
C52 0.053(4) 0.055(4) 0.044(3) 0.000(3) 0.014(3) 0.005(3)
C53 0.053(4) 0.053(4) 0.043(3) 0.005(3) 0.018(3) 0.005(3)
C54 0.040(3) 0.039(3) 0.044(3) 0.000(2) 0.015(2) -0.002(2)
C55 0.039(3) 0.032(3) 0.046(3) -0.006(2) 0.014(2) 0.002(2)
C56 0.055(4) 0.048(4) 0.059(4) 0.005(3) 0.026(3) 0.002(3)
C57 0.041(3) 0.045(4) 0.073(5) 0.008(3) 0.026(3) 0.001(3)
C58 0.030(3) 0.042(4) 0.082(5) -0.007(3) 0.023(3) -0.007(2)
C59 0.025(2) 0.042(3) 0.066(4) -0.004(3) 0.014(2) -0.001(2)
C60 0.039(3) 0.050(4) 0.070(4) -0.008(3) 0.017(3) -0.002(3)
C61 0.051(4) 0.073(5) 0.063(4) -0.013(4) 0.014(3) -0.023(4)
C62 0.049(4) 0.114(8) 0.080(6) -0.042(6) 0.030(4) -0.037(5)
C63 0.046(4) 0.090(7) 0.102(7) 0.003(5) 0.011(4) 0.008(4)
C64 0.045(4) 0.075(6) 0.086(6) -0.002(4) 0.024(4) -0.005(4)
C65 0.026(2) 0.035(3) 0.050(3) 0.002(2) 0.003(2) -0.001(2)
C66 0.034(3) 0.041(3) 0.051(3) -0.002(3) 0.010(2) 0.004(2)
C67 0.039(3) 0.043(4) 0.056(4) -0.007(3) 0.009(3) 0.002(2)
C68 0.031(3) 0.053(4) 0.044(3) -0.003(3) 0.007(2) -0.001(2)
C69 0.026(3) 0.047(3) 0.045(3) 0.002(3) 0.006(2) -0.005(2)
C70 0.035(3) 0.045(4) 0.042(3) 0.000(2) 0.007(2) -0.001(2)
C71 0.045(3) 0.059(4) 0.046(3) 0.002(3) 0.003(2) 0.005(3)
C72 0.057(4) 0.068(5) 0.046(4) 0.000(3) -0.002(3) 0.004(4)
C73 0.055(4) 0.053(4) 0.046(3) -0.007(3) 0.007(3) -0.004(3)
C74 0.065(5) 0.083(6) 0.053(4) 0.012(4) -0.001(3) 0.027(4)
C75 0.066(5) 0.083(6) 0.062(5) 0.002(4) 0.002(4) 0.040(5)
C76 0.043(3) 0.057(4) 0.058(4) -0.004(3) 0.007(3) 0.013(3)
C77 0.028(3) 0.053(4) 0.057(4) 0.011(3) 0.019(2) 0.003(2)
C78 0.044(3) 0.052(4) 0.075(5) 0.019(3) 0.027(3) -0.002(3)
C79 0.042(3) 0.064(5) 0.079(5) 0.023(4) 0.013(3) -0.008(3)
C80 0.040(3) 0.046(4) 0.068(4) 0.007(3) 0.008(3) -0.012(3)
C81 0.033(3) 0.048(4) 0.048(3) 0.002(3) 0.003(2) -0.014(3)
C82 0.042(3) 0.041(3) 0.049(3) -0.001(3) 0.004(3) -0.003(2)
C83 0.060(4) 0.041(4) 0.057(4) -0.002(3) 0.005(3) -0.008(3)
C84 0.082(6) 0.050(5) 0.086(6) -0.012(4) 0.004(5) -0.020(4)
C85 0.058(4) 0.043(4) 0.083(5) 0.002(3) 0.003(4) -0.017(3)
C86 0.069(5) 0.053(5) 0.069(4) -0.018(4) 0.014(4) 0.000(4)
C87 0.057(4) 0.056(4) 0.057(4) -0.018(3) 0.014(3) -0.004(3)
C88 0.039(3) 0.049(4) 0.047(3) -0.010(3) 0.012(3) -0.001(3)
P0AA 0.0588(12) 0.0892(17) 0.0708(13) 0.0217(12) 0.0123(10) 0.0065(11)
F1 0.085(7) 0.067(4) 0.110(6) 0.006(4) 0.029(6) 0.010(5)
F1A 0.085(7) 0.067(4) 0.110(6) 0.006(4) 0.029(6) 0.010(5)
F2 0.086(5) 0.085(5) 0.078(4) 0.015(4) 0.024(4) 0.022(4)
F2A 0.086(5) 0.085(5) 0.078(4) 0.015(4) 0.024(4) 0.022(4)
F2AA 0.077(4) 0.071(4) 0.089(4) 0.015(3) 0.019(4) -0.002(3)
F2AB 0.077(4) 0.071(4) 0.089(4) 0.015(3) 0.019(4) -0.002(3)
F3 0.099(6) 0.072(4) 0.078(4) 0.015(3) 0.012(3) 0.013(4)
F3A 0.099(6) 0.072(4) 0.078(4) 0.015(3) 0.012(3) 0.013(4)
F3AA 0.081(4) 0.068(4) 0.097(5) 0.016(4) 0.024(4) 0.008(3)
F3AB 0.081(4) 0.068(4) 0.097(5) 0.016(4) 0.024(4) 0.008(3)
F5 0.097(5) 0.079(5) 0.088(4) 0.006(3) 0.001(4) 0.016(4)
F5A 0.097(5) 0.079(5) 0.088(4) 0.006(3) 0.001(4) 0.016(4)
P1 0.0737(13) 0.0473(11) 0.0710(13) -0.0060(9) 0.0221(10) 0.0097(9)
F0AA 0.080(3) 0.049(3) 0.110(4) -0.008(3) 0.041(3) -0.002(2)
F1AA 0.087(4) 0.099(5) 0.126(5) -0.050(4) 0.012(4) -0.008(3)
F4 0.065(3) 0.067(3) 0.064(3) 0.011(2) 0.013(2) 0.010(2)
F4AA 0.082(4) 0.079(4) 0.096(4) -0.008(3) 0.022(3) 0.031(3)
F5AA 0.096(4) 0.084(4) 0.067(3) -0.003(3) 0.000(3) 0.024(3)
F6 0.172(7) 0.046(3) 0.137(6) 0.018(3) 0.060(5) 0.039(4)
P2 0.1164(19) 0.0522(12) 0.0507(10) 0.0102(8) 0.0278(11) 0.0217(12)
F7 0.066(3) 0.050(2) 0.065(2) 0.0073(18) 0.014(2) 0.0044(19)
F8 0.098(6) 0.055(3) 0.080(4) 0.017(3) 0.014(5) 0.008(4)
F9 0.098(6) 0.055(3) 0.080(4) 0.017(3) 0.014(5) 0.008(4)
F10 0.075(4) 0.087(5) 0.099(6) 0.009(4) 0.032(4) -0.012(3)
F11 0.080(4) 0.075(5) 0.108(5) 0.015(4) -0.003(4) 0.010(3)
F12 0.102(7) 0.053(4) 0.065(4) 0.010(3) 0.031(4) 0.013(4)
F13 0.102(7) 0.053(4) 0.065(4) 0.010(3) 0.031(4) 0.013(4)
F14 0.075(4) 0.087(5) 0.099(6) 0.009(4) 0.032(4) -0.012(3)
F15 0.162(6) 0.125(6) 0.094(4) 0.033(4) -0.039(4) -0.020(5)
F16 0.080(4) 0.075(5) 0.108(5) 0.015(4) -0.003(4) 0.010(3)
P3 0.0511(11) 0.1048(18) 0.0465(10) 0.0055(10) 0.0071(8) 0.0121(11)
F17 0.071(3) 0.227(9) 0.046(2) -0.030(4) -0.001(2) 0.000(5)
F18 0.056(3) 0.061(3) 0.084(3) 0.007(2) -0.002(2) 0.005(2)
F19 0.053(2) 0.080(3) 0.062(2) -0.007(2) 0.018(2) 0.002(2)
F20 0.071(4) 0.123(5) 0.129(5) 0.064(4) -0.017(4) 0.005(3)
F21 0.086(4) 0.233(10) 0.067(4) 0.037(5) 0.015(3) -0.028(5)
F22 0.049(2) 0.089(4) 0.087(3) -0.032(3) 0.002(2) 0.017(2)
O1 0.046(5) 0.053(6) 0.057(5) 0.001(4) 0.006(4) -0.013(4)
C89 0.066(10) 0.074(11) 0.060(9) -0.014(8) 0.020(7) -0.030(9)
C90 0.080(12) 0.111(16) 0.044(8) 0.006(8) 0.004(7) -0.058(12)
C91 0.038(7) 0.066(10) 0.075(10) 0.001(7) 0.020(6) -0.013(6)
C92 0.083(12) 0.058(10) 0.078(11) -0.011(8) 0.020(9) 0.016(8)
O2 0.044(3) 0.081(5) 0.118(5) 0.019(4) -0.013(3) -0.004(3)

loop_
_atom_type_symbol
_atom_type_description
_atom_type_scat_dispersion_real
_atom_type_scat_dispersion_imag
_atom_type_scat_source
C C 0.0033 0.0016 'International Tables Vol C Tables 4.2.6.8 and 6.1.1.4'
H H 0.0000 0.0000 'International Tables Vol C Tables 4.2.6.8 and 6.1.1.4'
F F 0.0171 0.0103 'International Tables Vol C Tables 4.2.6.8 and 6.1.1.4'
N N 0.0061 0.0033 'International Tables Vol C Tables 4.2.6.8 and 6.1.1.4'
O O 0.0106 0.0060 'International Tables Vol C Tables 4.2.6.8 and 6.1.1.4'
P P 0.1023 0.0942 'International Tables Vol C Tables 4.2.6.8 and 6.1.1.4'
Ru Ru -1.2594 0.8363 'International Tables Vol C Tables 4.2.6.8 and 6.1.1.4'

loop_
_geom_angle_atom_site_label_1
_geom_angle_atom_site_label_2
_geom_angle_atom_site_label_3
_geom_angle
N2 Ru1 N1 78.7(2)
N2 Ru1 N3 90.4(2)
N2 Ru1 N4 94.6(2)
N2 Ru1 N5 174.1(2)
N2 Ru1 N6 94.5(2)
N3 Ru1 N1 92.8(2)
N3 Ru1 N4 80.0(2)
N3 Ru1 N5 95.2(2)
N3 Ru1 N6 175.2(2)
N4 Ru1 N1 170.2(2)
N5 Ru1 N1 98.9(2)
N5 Ru1 N4 88.4(2)
N5 Ru1 N6 80.0(2)
N6 Ru1 N1 88.5(2)
N6 Ru1 N4 99.2(2)
C8 N1 Ru1 125.7(4)
C8 N1 C10 119.2(5)
C10 N1 Ru1 115.0(4)
C11 N2 Ru1 115.4(4)
C14 N2 Ru1 125.7(4)
C14 N2 C11 118.8(5)
C21 N3 Ru1 130.0(5)
C21 N3 C25 116.3(6)
C25 N3 Ru1 113.8(4)
C28 N4 Ru1 113.2(4)
C32 N4 Ru1 128.7(5)
C32 N4 C28 118.1(6)
C33 N5 Ru1 129.4(5)
C33 N5 C37 117.2(5)
C37 N5 Ru1 113.3(4)
C38 N6 Ru1 113.0(4)
C44 N6 Ru1 129.2(5)
C44 N6 C38 117.5(6)
C3 N7 C2 117.8(7)
C18 N8 C19 116.1(7)
C3AA C1AA C5 120.9(6)
C8 C1AA C3AA 117.6(6)
C8 C1AA C5 121.5(6)
N7 C2 H2 118.3
N7 C2 C4AA 123.4(9)
C4AA C2 H2 118.3
N7 C3 H3 117.6
N7 C3 C4 124.7(7)
C4 C3 H3 117.6
C1AA C3AA H3AA 119.5
C1AA C3AA C9 120.9(7)
C9 C3AA H3AA 119.5
C3 C4 H4 121.0
C3 C4 C5 118.1(8)
C5 C4 H4 121.0
C2 C4AA H4AA 120.6
C2 C4AA C5 118.8(8)
C5 C4AA H4AA 120.6
C4 C5 C1AA 122.3(7)
C4 C5 C4AA 117.2(6)
C4AA C5 C1AA 120.4(6)
N1 C8 C1AA 123.1(6)
N1 C8 H8 118.5
C1AA C8 H8 118.5
C3AA C9 H9 121.0
C10 C9 C3AA 117.9(7)
C10 C9 H9 121.0
N1 C10 C9 121.1(6)
N1 C10 C11 115.3(5)
C9 C10 C11 123.6(6)
N2 C11 C10 115.0(5)
N2 C11 C12 120.5(5)
C12 C11 C10 124.4(5)
C11 C12 H12 120.7
C13 C12 C11 118.7(6)
C13 C12 H12 120.7
C12 C13 H13 119.2
C15 C13 C12 121.6(6)
C15 C13 H13 119.2
N2 C14 H14 118.2
N2 C14 C15 123.7(6)
C15 C14 H14 118.2
C13 C15 C14 116.8(5)
C13 C15 C16 124.6(6)
C14 C15 C16 118.5(6)
C17 C16 C15 122.4(6)
C17 C16 C20 117.4(7)
C20 C16 C15 120.3(6)
C16 C17 H17 120.2
C16 C17 C18 119.6(7)
C18 C17 H17 120.2
N8 C18 C17 124.0(8)
N8 C18 H18 118.0
C17 C18 H18 118.0
N8 C19 H19 117.9
N8 C19 C20 124.2(9)
C20 C19 H19 117.9
C16 C20 H20 120.6
C19 C20 C16 118.7(8)
C19 C20 H20 120.6
N3 C21 H21 118.8
N3 C21 C22 122.3(7)
C22 C21 H21 118.8
C21 C22 H22 119.4
C23 C22 C21 121.2(8)
C23 C22 H22 119.4
C22 C23 H23 119.7
C22 C23 C24 120.5(7)
C24 C23 H23 119.7
C23 C24 C25 115.1(7)
C23 C24 C26 125.2(7)
C25 C24 C26 119.6(8)
N3 C25 C24 124.7(6)
N3 C25 C28 116.2(6)
C24 C25 C28 119.2(7)
C24 C26 H26 119.7
C27 C26 C24 120.6(8)
C27 C26 H26 119.7
C26 C27 H27 118.6
C26 C27 C29 122.7(8)
C29 C27 H27 118.6
N4 C28 C25 116.8(6)
N4 C28 C29 123.4(6)
C29 C28 C25 119.8(6)
C27 C29 C28 117.9(7)
C30 C29 C27 125.5(7)
C30 C29 C28 116.7(7)
C29 C30 H30 120.5
C31 C30 C29 119.0(7)
C31 C30 H30 120.5
C30 C31 H31 119.0
C30 C31 C32 122.1(7)
C32 C31 H31 119.0
N4 C32 C31 120.7(7)
N4 C32 H32 119.6
C31 C32 H32 119.6
N5 C33 H33 118.9
N5 C33 C34 122.2(7)
C34 C33 H33 118.9
C33 C34 H34 119.9
C35 C34 C33 120.2(7)
C35 C34 H34 119.9
C34 C35 H35 120.1
C34 C35 C36 119.8(6)
C36 C35 H35 120.1
C35 C36 C41 124.4(7)
C37 C36 C35 116.8(6)
C37 C36 C41 118.8(7)
N5 C37 C36 123.5(6)
N5 C37 C38 116.9(5)
C36 C37 C38 119.6(6)
N6 C38 C37 116.0(5)
N6 C38 C39 123.4(6)
C39 C38 C37 120.6(6)
C38 C39 C40 118.1(7)
C38 C39 C42 116.1(7)
C42 C39 C40 125.8(7)
C39 C40 H40 119.6
C41 C40 C39 120.7(7)
C41 C40 H40 119.6
C36 C41 H41 119.1
C40 C41 C36 121.9(7)
C40 C41 H41 119.1
C39 C42 H42 120.0
C43 C42 C39 119.9(7)
C43 C42 H42 120.0
C42 C43 H43 119.6
C42 C43 C44 120.8(7)
C44 C43 H43 119.6
N6 C44 C43 122.2(7)
N6 C44 H44 118.9
C43 C44 H44 118.9
N9 Ru2 N11 98.2(2)
N9 Ru2 N14 86.9(2)
N10 Ru2 N9 78.5(2)
N10 Ru2 N11 93.04(18)
N10 Ru2 N12 98.8(2)
N10 Ru2 N14 92.5(2)
N11 Ru2 N14 173.1(2)
N12 Ru2 N9 176.6(2)
N12 Ru2 N11 79.7(2)
N12 Ru2 N14 95.4(2)
N13 Ru2 N9 94.9(2)
N13 Ru2 N10 170.6(2)
N13 Ru2 N11 94.63(19)
N13 Ru2 N12 88.0(2)
N13 Ru2 N14 80.3(2)
C51 N9 Ru2 126.0(4)
C51 N9 C54 119.0(5)
C54 N9 Ru2 114.9(4)
C55 N10 Ru2 115.1(4)
C59 N10 Ru2 125.4(4)
C59 N10 C55 118.9(5)
C65 N11 Ru2 128.8(4)
C65 N11 C69 118.8(5)
C69 N11 Ru2 112.4(4)
C70 N12 Ru2 113.2(4)
C76 N12 Ru2 128.5(5)
C76 N12 C70 118.3(6)
C77 N13 Ru2 129.2(5)
C77 N13 C81 117.7(5)
C81 N13 Ru2 113.1(4)
C82 N14 Ru2 111.6(4)
C88 N14 Ru2 128.8(4)
C88 N14 C82 119.6(6)
C46 N15 C47 116.1(6)
C63 N16 C62 116.0(8)
C46 C45 H45 120.7
C46 C45 C49 118.6(8)
C49 C45 H45 120.7
N15 C46 C45 124.9(9)
N15 C46 H46 117.5
C45 C46 H46 117.5
N15 C47 H47 118.4
N15 C47 C48 123.3(8)
C48 C47 H47 118.4
C47 C48 H48 119.7
C47 C48 C49 120.6(8)
C49 C48 H48 119.7
C45 C49 C50 121.3(6)
C48 C49 C45 116.4(6)
C48 C49 C50 122.3(7)
C51 C50 C49 122.5(6)
C51 C50 C52 116.9(6)
C52 C50 C49 120.5(6)
N9 C51 C50 123.1(6)
N9 C51 H51 118.5
C50 C51 H51 118.5
C50 C52 H52 120.1
C53 C52 C50 119.8(7)
C53 C52 H52 120.1
C52 C53 H53 119.9
C52 C53 C54 120.3(6)
C54 C53 H53 119.9
N9 C54 C53 120.8(6)
N9 C54 C55 115.1(5)
C53 C54 C55 124.2(6)
N10 C55 C54 115.6(5)
N10 C55 C56 121.8(6)
C56 C55 C54 122.6(6)
C55 C56 H56 120.3
C57 C56 C55 119.4(7)
C57 C56 H56 120.3
C56 C57 H57 120.1
C56 C57 C58 119.8(6)
C58 C57 H57 120.1
C57 C58 C59 117.5(6)
C57 C58 C60 121.6(6)
C59 C58 C60 120.9(7)
N10 C59 C58 122.6(7)
N10 C59 H59 118.7
C58 C59 H59 118.7
C61 C60 C58 120.2(7)
C64 C60 C58 122.8(7)
C64 C60 C61 116.9(7)
C60 C61 H61 121.3
C60 C61 C62 117.3(9)
C62 C61 H61 121.3
N16 C62 C61 124.4(8)
N16 C62 H62 117.8
C61 C62 H62 117.8
N16 C63 H63 118.4
N16 C63 C64 123.2(10)
C64 C63 H63 118.4
C60 C64 C63 122.0(9)
C60 C64 H64 119.0
C63 C64 H64 119.0
N11 C65 H65 118.8
N11 C65 C66 122.5(5)
C66 C65 H65 118.8
C65 C66 H66 119.9
C67 C66 C65 120.3(6)
C67 C66 H66 119.9
C66 C67 H67 120.8
C66 C67 C68 118.4(6)
C68 C67 H67 120.8
C67 C68 C69 117.8(6)
C67 C68 C73 123.1(6)
C69 C68 C73 119.1(6)
N11 C69 C68 122.1(6)
N11 C69 C70 117.6(6)
C70 C69 C68 120.3(6)
N12 C70 C69 116.7(5)
N12 C70 C71 123.4(6)
C69 C70 C71 119.8(6)
C70 C71 C72 118.7(6)
C70 C71 C74 116.6(7)
C74 C71 C72 124.7(6)
C71 C72 H72 119.2
C73 C72 C71 121.5(6)
C73 C72 H72 119.2
C68 C73 H73 119.8
C72 C73 C68 120.4(7)
C72 C73 H73 119.8
C71 C74 H74 120.2
C75 C74 C71 119.6(7)
C75 C74 H74 120.2
C74 C75 H75 120.2
C74 C75 C76 119.5(7)
C76 C75 H75 120.2
N12 C76 C75 122.5(7)
N12 C76 H76 118.8
C75 C76 H76 118.8
N13 C77 H77 118.6
N13 C77 C78 122.9(7)
C78 C77 H77 118.6
C77 C78 H78 120.1
C79 C78 C77 119.9(7)
C79 C78 H78 120.1
C78 C79 H79 120.4
C78 C79 C80 119.1(6)
C80 C79 H79 120.4
C81 C80 C79 118.0(7)
C81 C80 C85 118.3(7)
C85 C80 C79 123.8(7)
N13 C81 C80 122.3(6)
N13 C81 C82 117.0(5)
C82 C81 C80 120.8(6)
N14 C82 C81 118.0(6)
N14 C82 C83 120.9(6)
C81 C82 C83 121.0(6)
C82 C83 C84 117.1(7)
C86 C83 C82 118.3(7)
C86 C83 C84 124.6(7)
C83 C84 H84 119.4
C85 C84 C83 121.1(8)
C85 C84 H84 119.4
C80 C85 H85 119.2
C84 C85 C80 121.6(7)
C84 C85 H85 119.2
C83 C86 H86 120.3
C87 C86 C83 119.3(7)
C87 C86 H86 120.3
C86 C87 H87 120.0
C86 C87 C88 120.0(7)
C88 C87 H87 120.0
N14 C88 C87 121.8(6)
N14 C88 H88 119.1
C87 C88 H88 119.1
F1 P0AA F2AA 84.4(6)
F1A P0AA F2A 169.0(9)
F1A P0AA F2AB 102.8(10)
F1A P0AA F3A 100.0(9)
F1A P0AA F3AB 89.6(9)
F1A P0AA F5A 92.0(9)
F2 P0AA F1 170.2(7)
F2 P0AA F2AA 87.8(6)
F2 P0AA F3 90.0(6)
F2 P0AA F5 89.0(6)
F2AB P0AA F2A 86.4(7)
F2AB P0AA F3A 95.6(8)
F2AB P0AA F3AB 166.1(8)
F2AB P0AA F5A 90.0(8)
F3 P0AA F1 95.3(7)
F3 P0AA F2AA 86.0(6)
F3 P0AA F5 168.5(7)
F3A P0AA F2A 84.9(7)
F3A P0AA F3AB 88.5(7)
F3A P0AA F5A 165.2(7)
F3AA P0AA F1 91.4(6)
F3AA P0AA F2 96.2(7)
F3AA P0AA F2AA 175.1(6)
F3AA P0AA F3 96.7(7)
F3AA P0AA F5 94.7(7)
F3AB P0AA F2A 80.7(6)
F3AB P0AA F5A 83.1(7)
F5 P0AA F1 84.2(7)
F5 P0AA F2AA 82.5(5)
F5A P0AA F2A 81.8(7)
F0AA P1 F4AA 179.0(4)
F1AA P1 F0AA 89.1(3)
F1AA P1 F4AA 90.0(3)
F1AA P1 F5AA 179.0(4)
F4 P1 F0AA 89.7(3)
F4 P1 F1AA 90.0(4)
F4 P1 F4AA 89.7(3)
F4 P1 F5AA 89.2(3)
F5AA P1 F0AA 90.4(3)
F5AA P1 F4AA 90.4(3)
F6 P1 F0AA 91.3(3)
F6 P1 F1AA 90.2(5)
F6 P1 F4 179.0(4)
F6 P1 F4AA 89.3(4)
F6 P1 F5AA 90.7(4)
F7 P2 F8 163.1(5)
F7 P2 F9 162.1(5)
F7 P2 F11 85.7(5)
F7 P2 F12 85.8(4)
F7 P2 F14 85.6(5)
F7 P2 F16 81.6(4)
F8 P2 F11 79.9(6)
F8 P2 F14 82.5(6)
F9 P2 F16 80.6(6)
F10 P2 F7 99.0(6)
F10 P2 F9 98.8(7)
F10 P2 F12 100.4(7)
F10 P2 F15 108.9(7)
F10 P2 F16 178.4(7)
F12 P2 F9 92.8(5)
F12 P2 F16 81.1(6)
F13 P2 F7 97.8(5)
F13 P2 F8 90.1(7)
F13 P2 F11 86.3(8)
F13 P2 F14 162.2(8)
F14 P2 F11 76.5(7)
F15 P2 F7 93.3(4)
F15 P2 F8 95.3(5)
F15 P2 F9 79.3(5)
F15 P2 F11 152.1(7)
F15 P2 F12 150.5(6)
F15 P2 F13 121.3(8)
F15 P2 F14 75.6(6)
F15 P2 F16 69.6(5)
F17 P3 F19 88.8(3)
F17 P3 F20 89.7(5)
F17 P3 F22 90.5(4)
F18 P3 F17 179.0(4)
F18 P3 F19 90.2(3)
F18 P3 F20 90.2(4)
F18 P3 F22 89.5(3)
F20 P3 F19 88.7(3)
F21 P3 F17 89.9(4)
F21 P3 F18 91.2(4)
F21 P3 F19 177.7(5)
F21 P3 F20 93.1(5)
F21 P3 F22 89.6(4)
F22 P3 F19 88.6(3)
F22 P3 F20 177.4(4)
C91 O1 C90 113.7(14)
H89A C89 H89B 109.5
H89A C89 H89C 109.5
H89B C89 H89C 109.5
C90 C89 H89A 109.5
C90 C89 H89B 109.5
C90 C89 H89C 109.5
O1 C90 C89 109.5(14)
O1 C90 H90A 109.8
O1 C90 H90B 109.8
C89 C90 H90A 109.8
C89 C90 H90B 109.8
H90A C90 H90B 108.2
O1 C91 H91A 109.7
O1 C91 H91B 109.7
O1 C91 C92 109.9(14)
H91A C91 H91B 108.2
C92 C91 H91A 109.7
C92 C91 H91B 109.7
C91 C92 H92A 109.5
C91 C92 H92B 109.5
C91 C92 H92C 109.5
H92A C92 H92B 109.5
H92A C92 H92C 109.5
H92B C92 H92C 109.5
H2A O2 H2B 110.8

loop_
_geom_bond_atom_site_label_1
_geom_bond_atom_site_label_2
_geom_bond_distance
Ru1 N1 2.075(5)
Ru1 N2 2.040(5)
Ru1 N3 2.048(5)
Ru1 N4 2.068(5)
Ru1 N5 2.061(5)
Ru1 N6 2.063(5)
N1 C8 1.347(8)
N1 C10 1.348(8)
N2 C11 1.377(8)
N2 C14 1.331(8)
N3 C21 1.326(8)
N3 C25 1.369(9)
N4 C28 1.356(8)
N4 C32 1.344(8)
N5 C33 1.343(8)
N5 C37 1.365(8)
N6 C38 1.381(8)
N6 C44 1.336(8)
N7 C2 1.318(12)
N7 C3 1.316(12)
N8 C18 1.315(11)
N8 C19 1.344(13)
C1AA C3AA 1.371(10)
C1AA C5 1.482(9)
C1AA C8 1.365(9)
C2 H2 0.9500
C2 C4AA 1.380(11)
C3 H3 0.9500
C3 C4 1.378(10)
C3AA H3AA 0.9500
C3AA C9 1.395(9)
C4 H4 0.9500
C4 C5 1.399(10)
C4AA H4AA 0.9500
C4AA C5 1.410(11)
C8 H8 0.9500
C9 H9 0.9500
C9 C10 1.387(10)
C10 C11 1.452(8)
C11 C12 1.405(9)
C12 H12 0.9500
C12 C13 1.386(9)
C13 H13 0.9500
C13 C15 1.369(9)
C14 H14 0.9500
C14 C15 1.414(8)
C15 C16 1.485(8)
C16 C17 1.360(9)
C16 C20 1.401(10)
C17 H17 0.9500
C17 C18 1.404(10)
C18 H18 0.9500
C19 H19 0.9500
C19 C20 1.382(11)
C20 H20 0.9500
C21 H21 0.9500
C21 C22 1.381(11)
C22 H22 0.9500
C22 C23 1.333(14)
C23 H23 0.9500
C23 C24 1.395(12)
C24 C25 1.407(9)
C24 C26 1.417(12)
C25 C28 1.432(9)
C26 H26 0.9500
C26 C27 1.337(14)
C27 H27 0.9500
C27 C29 1.416(12)
C28 C29 1.423(10)
C29 C30 1.402(11)
C30 H30 0.9500
C30 C31 1.354(12)
C31 H31 0.9500
C31 C32 1.395(10)
C32 H32 0.9500
C33 H33 0.9500
C33 C34 1.410(9)
C34 H34 0.9500
C34 C35 1.348(11)
C35 H35 0.9500
C35 C36 1.412(11)
C36 C37 1.409(9)
C36 C41 1.425(11)
C37 C38 1.428(8)
C38 C39 1.411(9)
C39 C40 1.446(11)
C39 C42 1.411(11)
C40 H40 0.9500
C40 C41 1.350(12)
C41 H41 0.9500
C42 H42 0.9500
C42 C43 1.361(13)
C43 H43 0.9500
C43 C44 1.385(10)
C44 H44 0.9500
Ru2 N9 2.072(5)
Ru2 N10 2.066(4)
Ru2 N11 2.075(5)
Ru2 N12 2.068(5)
Ru2 N13 2.058(5)
Ru2 N14 2.084(5)
N9 C51 1.339(7)
N9 C54 1.371(8)
N10 C55 1.354(8)
N10 C59 1.344(8)
N11 C65 1.319(8)
N11 C69 1.367(8)
N12 C70 1.361(8)
N12 C76 1.327(9)
N13 C77 1.330(8)
N13 C81 1.385(9)
N14 C82 1.388(8)
N14 C88 1.299(8)
N15 C46 1.330(12)
N15 C47 1.358(13)
N16 C62 1.324(15)
N16 C63 1.315(13)
C45 H45 0.9500
C45 C46 1.373(10)
C45 C49 1.412(11)
C46 H46 0.9500
C47 H47 0.9500
C47 C48 1.359(11)
C48 H48 0.9500
C48 C49 1.393(11)
C49 C50 1.460(9)
C50 C51 1.400(9)
C50 C52 1.423(9)
C51 H51 0.9500
C52 H52 0.9500
C52 C53 1.360(10)
C53 H53 0.9500
C53 C54 1.394(9)
C54 C55 1.449(9)
C55 C56 1.397(9)
C56 H56 0.9500
C56 C57 1.380(10)
C57 H57 0.9500
C57 C58 1.399(11)
C58 C59 1.417(9)
C58 C60 1.457(10)
C59 H59 0.9500
C60 C61 1.393(10)
C60 C64 1.340(12)
C61 H61 0.9500
C61 C62 1.415(13)
C62 H62 0.9500
C63 H63 0.9500
C63 C64 1.377(12)
C64 H64 0.9500
C65 H65 0.9500
C65 C66 1.408(9)
C66 H66 0.9500
C66 C67 1.376(9)
C67 H67 0.9500
C67 C68 1.417(9)
C68 C69 1.421(9)
C68 C73 1.425(10)
C69 C70 1.410(9)
C70 C71 1.413(9)
C71 C72 1.436(11)
C71 C74 1.417(11)
C72 H72 0.9500
C72 C73 1.355(11)
C73 H73 0.9500
C74 H74 0.9500
C74 C75 1.369(13)
C75 H75 0.9500
C75 C76 1.412(11)
C76 H76 0.9500
C77 H77 0.9500
C77 C78 1.418(9)
C78 H78 0.9500
C78 C79 1.348(12)
C79 H79 0.9500
C79 C80 1.428(11)
C80 C81 1.403(9)
C80 C85 1.420(11)
C81 C82 1.392(9)
C82 C83 1.404(10)
C83 C84 1.455(11)
C83 C86 1.396(11)
C84 H84 0.9500
C84 C85 1.336(13)
C85 H85 0.9500
C86 H86 0.9500
C86 C87 1.362(11)
C87 H87 0.9500
C87 C88 1.412(10)
C88 H88 0.9500
P0AA F1 1.668(13)
P0AA F1A 1.420(17)
P0AA F2 1.549(10)
P0AA F2A 1.760(14)
P0AA F2AA 1.728(10)
P0AA F2AB 1.514(14)
P0AA F3 1.567(11)
P0AA F3A 1.574(14)
P0AA F3AA 1.501(12)
P0AA F3AB 1.659(11)
P0AA F5 1.602(11)
P0AA F5A 1.706(15)
P1 F0AA 1.607(5)
P1 F1AA 1.596(7)
P1 F4 1.586(5)
P1 F4AA 1.610(6)
P1 F5AA 1.599(6)
P1 F6 1.563(6)
P2 F7 1.578(5)
P2 F8 1.688(12)
P2 F9 1.597(10)
P2 F10 1.399(12)
P2 F11 1.803(14)
P2 F12 1.593(10)
P2 F13 1.482(12)
P2 F14 1.733(12)
P2 F15 1.481(7)
P2 F16 1.811(12)
P3 F17 1.577(7)
P3 F18 1.575(6)
P3 F19 1.614(5)
P3 F20 1.604(7)
P3 F21 1.575(7)
P3 F22 1.591(6)
O1 C90 1.41(2)
O1 C91 1.411(19)
C89 H89A 0.9800
C89 H89B 0.9800
C89 H89C 0.9800
C89 C90 1.47(3)
C90 H90A 0.9900
C90 H90B 0.9900
C91 H91A 0.9900
C91 H91B 0.9900
C91 C92 1.44(2)
C92 H92A 0.9800
C92 H92B 0.9800
C92 H92C 0.9800
O2 H2A 0.9375
O2 H2B 0.9922

loop_
_geom_hbond_atom_site_label_D
_geom_hbond_atom_site_label_H
_geom_hbond_atom_site_label_A
_geom_hbond_distance_DH
_geom_hbond_distance_HA
_geom_hbond_distance_DA
_geom_hbond_angle_DHA
_geom_hbond_site_symmetry_A
C35 H35 F11 0.95 2.44 2.996(16) 116.9 .
C78 H78 F2A 0.95 2.41 2.945(17) 115.1 .
O2 H2A N15 0.94 2.13 2.893(9) 137.8 1_655
O2 H2B N7 0.99 1.95 2.903(9) 161.3 2_746

loop_
_geom_torsion_atom_site_label_1
_geom_torsion_atom_site_label_2
_geom_torsion_atom_site_label_3
_geom_torsion_atom_site_label_4
_geom_torsion
Ru1 N1 C8 C1AA 174.1(5)
Ru1 N1 C10 C9 -172.1(5)
Ru1 N1 C10 C11 8.0(7)
Ru1 N2 C11 C10 -1.4(7)
Ru1 N2 C11 C12 -178.4(5)
Ru1 N2 C14 C15 176.4(5)
Ru1 N3 C21 C22 178.5(6)
Ru1 N3 C25 C24 -179.6(6)
Ru1 N3 C25 C28 -0.6(7)
Ru1 N4 C28 C25 2.4(7)
Ru1 N4 C28 C29 -177.8(5)
Ru1 N4 C32 C31 176.2(4)
Ru1 N5 C33 C34 -178.6(5)
Ru1 N5 C37 C36 -177.3(5)
Ru1 N5 C37 C38 4.9(7)
Ru1 N6 C38 C37 -7.5(7)
Ru1 N6 C38 C39 174.5(5)
Ru1 N6 C44 C43 -174.2(6)
N1 C10 C11 N2 -4.4(8)
N1 C10 C11 C12 172.5(6)
N2 C11 C12 C13 2.4(9)
N2 C14 C15 C13 0.9(10)
N2 C14 C15 C16 -176.3(6)
N3 C21 C22 C23 1.9(14)
N3 C25 C28 N4 -1.3(8)
N3 C25 C28 C29 178.9(6)
N4 C28 C29 C27 179.6(7)
N4 C28 C29 C30 0.4(10)
N5 C33 C34 C35 -2.5(11)
N5 C37 C38 N6 1.8(8)
N5 C37 C38 C39 179.9(6)
N6 C38 C39 C40 -179.3(7)
N6 C38 C39 C42 1.2(11)
N7 C2 C4AA C5 1.1(14)
N7 C3 C4 C5 0.2(11)
N8 C19 C20 C16 -0.5(16)
C1AA C3AA C9 C10 -1.6(10)
C2 N7 C3 C4 -0.5(12)
C2 C4AA C5 C1AA -179.9(8)
C2 C4AA C5 C4 -1.2(12)
C3 N7 C2 C4AA -0.3(13)
C3 C4 C5 C1AA 179.3(6)
C3 C4 C5 C4AA 0.6(10)
C3AA C1AA C5 C4 -30.2(10)
C3AA C1AA C5 C4AA 148.4(7)
C3AA C1AA C8 N1 -2.4(10)
C3AA C9 C10 N1 -2.3(10)
C3AA C9 C10 C11 177.6(6)
C5 C1AA C3AA C9 -176.6(6)
C5 C1AA C8 N1 178.1(6)
C8 N1 C10 C9 3.8(9)
C8 N1 C10 C11 -176.1(6)
C8 C1AA C3AA C9 3.9(10)
C8 C1AA C5 C4 149.3(7)
C8 C1AA C5 C4AA -32.1(10)
C9 C10 C11 N2 175.7(6)
C9 C10 C11 C12 -7.4(10)
C10 N1 C8 C1AA -1.4(10)
C10 C11 C12 C13 -174.4(6)
C11 N2 C14 C15 -0.1(10)
C11 C12 C13 C15 -1.6(10)
C12 C13 C15 C14 0.1(10)
C12 C13 C15 C16 177.0(6)
C13 C15 C16 C17 40.1(10)
C13 C15 C16 C20 -138.9(8)
C14 N2 C11 C10 175.5(6)
C14 N2 C11 C12 -1.5(9)
C14 C15 C16 C17 -143.0(7)
C14 C15 C16 C20 37.9(10)
C15 C16 C17 C18 179.0(7)
C15 C16 C20 C19 -179.0(8)
C16 C17 C18 N8 0.6(13)
C17 C16 C20 C19 1.9(13)
C18 N8 C19 C20 -0.9(16)
C19 N8 C18 C17 0.9(15)
C20 C16 C17 C18 -2.0(11)
C21 N3 C25 C24 0.1(10)
C21 N3 C25 C28 179.2(6)
C21 C22 C23 C24 -1.4(15)
C22 C23 C24 C25 0.3(13)
C22 C23 C24 C26 176.1(9)
C23 C24 C25 N3 0.3(11)
C23 C24 C25 C28 -178.7(7)
C23 C24 C26 C27 178.2(10)
C24 C25 C28 N4 177.9(6)
C24 C25 C28 C29 -2.0(10)
C24 C26 C27 C29 3.7(16)
C25 N3 C21 C22 -1.2(11)
C25 C24 C26 C27 -6.2(14)
C25 C28 C29 C27 -0.6(10)
C25 C28 C29 C30 -179.8(6)
C26 C24 C25 N3 -175.7(7)
C26 C24 C25 C28 5.3(11)
C26 C27 C29 C28 -0.3(14)
C26 C27 C29 C30 178.9(9)
C27 C29 C30 C31 179.8(8)
C28 N4 C32 C31 -3.3(9)
C28 C29 C30 C31 -1.0(10)
C29 C30 C31 C32 -0.5(11)
C30 C31 C32 N4 2.8(10)
C32 N4 C28 C25 -178.0(5)
C32 N4 C28 C29 1.8(9)
C33 N5 C37 C36 5.5(9)
C33 N5 C37 C38 -172.3(6)
C33 C34 C35 C36 3.5(11)
C34 C35 C36 C37 -0.2(10)
C34 C35 C36 C41 179.1(7)
C35 C36 C37 N5 -4.5(10)
C35 C36 C37 C38 173.2(6)
C35 C36 C41 C40 -173.5(8)
C36 C37 C38 N6 -176.2(6)
C36 C37 C38 C39 1.9(9)
C37 N5 C33 C34 -1.9(9)
C37 C36 C41 C40 5.8(11)
C37 C38 C39 C40 2.7(10)
C37 C38 C39 C42 -176.7(7)
C38 N6 C44 C43 0.2(11)
C38 C39 C40 C41 -3.1(12)
C38 C39 C42 C43 -1.1(13)
C39 C40 C41 C36 -1.1(12)
C39 C42 C43 C44 0.5(15)
C40 C39 C42 C43 179.6(9)
C41 C36 C37 N5 176.1(6)
C41 C36 C37 C38 -6.1(10)
C42 C39 C40 C41 176.2(8)
C42 C43 C44 N6 -0.1(14)
C44 N6 C38 C37 177.2(6)
C44 N6 C38 C39 -0.8(10)
Ru2 N9 C51 C50 -174.2(5)
Ru2 N9 C54 C53 177.9(5)
Ru2 N9 C54 C55 -0.9(7)
Ru2 N10 C55 C54 10.1(7)
Ru2 N10 C55 C56 -170.5(5)
Ru2 N10 C59 C58 169.5(5)
Ru2 N11 C65 C66 177.8(4)
Ru2 N11 C69 C68 -176.2(4)
Ru2 N11 C69 C70 3.6(6)
Ru2 N12 C70 C69 -5.4(7)
Ru2 N12 C70 C71 177.2(5)
Ru2 N12 C76 C75 -177.5(7)
Ru2 N13 C77 C78 179.2(5)
Ru2 N13 C81 C80 -178.1(5)
Ru2 N13 C81 C82 1.5(7)
Ru2 N14 C82 C81 -2.9(7)
Ru2 N14 C82 C83 179.2(5)
Ru2 N14 C88 C87 -178.2(5)
N9 C54 C55 N10 -6.1(8)
N9 C54 C55 C56 174.5(6)
N10 C55 C56 C57 0.4(10)
N11 C65 C66 C67 -2.6(9)
N11 C69 C70 N12 1.2(8)
N11 C69 C70 C71 178.7(6)
N12 C70 C71 C72 179.9(6)
N12 C70 C71 C74 -0.7(10)
N13 C77 C78 C79 -2.4(11)
N13 C81 C82 N14 1.0(9)
N13 C81 C82 C83 178.9(6)
N14 C82 C83 C84 179.1(7)
N14 C82 C83 C86 -0.6(10)
N15 C47 C48 C49 2.3(13)
N16 C63 C64 C60 1.2(16)
C45 C49 C50 C51 -33.9(10)
C45 C49 C50 C52 149.5(7)
C46 N15 C47 C48 -0.5(12)
C46 C45 C49 C48 0.8(11)
C46 C45 C49 C50 -178.5(7)
C47 N15 C46 C45 -1.1(13)
C47 C48 C49 C45 -2.3(11)
C47 C48 C49 C50 177.0(7)
C48 C49 C50 C51 146.8(7)
C48 C49 C50 C52 -29.8(10)
C49 C45 C46 N15 0.9(13)
C49 C50 C51 N9 178.3(6)
C49 C50 C52 C53 -178.8(7)
C50 C52 C53 C54 -1.4(11)
C51 N9 C54 C53 1.0(9)
C51 N9 C54 C55 -177.8(5)
C51 C50 C52 C53 4.4(10)
C52 C50 C51 N9 -5.0(10)
C52 C53 C54 N9 -1.4(10)
C52 C53 C54 C55 177.2(6)
C53 C54 C55 N10 175.2(6)
C53 C54 C55 C56 -4.2(10)
C54 N9 C51 C50 2.3(9)
C54 C55 C56 C57 179.7(6)
C55 N10 C59 C58 -1.4(9)
C55 C56 C57 C58 -2.0(11)
C56 C57 C58 C59 1.8(10)
C56 C57 C58 C60 178.8(7)
C57 C58 C59 N10 -0.2(10)
C57 C58 C60 C61 21.7(11)
C57 C58 C60 C64 -153.9(8)
C58 C60 C61 C62 -173.5(7)
C58 C60 C64 C63 172.7(8)
C59 N10 C55 C54 -178.1(5)
C59 N10 C55 C56 1.3(9)
C59 C58 C60 C61 -161.4(7)
C59 C58 C60 C64 23.0(11)
C60 C58 C59 N10 -177.2(6)
C60 C61 C62 N16 0.0(13)
C61 C60 C64 C63 -2.9(13)
C62 N16 C63 C64 1.1(15)
C63 N16 C62 C61 -1.7(14)
C64 C60 C61 C62 2.3(11)
C65 N11 C69 C68 1.6(8)
C65 N11 C69 C70 -178.6(5)
C65 C66 C67 C68 2.6(9)
C66 C67 C68 C69 -0.6(9)
C66 C67 C68 C73 -179.6(6)
C67 C68 C69 N11 -1.5(9)
C67 C68 C69 C70 178.7(6)
C67 C68 C73 C72 -176.0(7)
C68 C69 C70 N12 -179.0(5)
C68 C69 C70 C71 -1.4(9)
C69 N11 C65 C66 0.4(8)
C69 C68 C73 C72 5.0(10)
C69 C70 C71 C72 2.5(10)
C69 C70 C71 C74 -178.0(7)
C70 N12 C76 C75 0.1(11)
C70 C71 C72 C73 0.2(12)
C70 C71 C74 C75 3.0(13)
C71 C72 C73 C68 -4.0(12)
C71 C74 C75 C76 -3.7(15)
C72 C71 C74 C75 -177.6(9)
C73 C68 C69 N11 177.6(6)
C73 C68 C69 C70 -2.3(9)
C74 C71 C72 C73 -179.2(8)
C74 C75 C76 N12 2.2(14)
C76 N12 C70 C69 176.6(6)
C76 N12 C70 C71 -0.8(9)
C77 N13 C81 C80 2.1(9)
C77 N13 C81 C82 -178.3(6)
C77 C78 C79 C80 4.8(12)
C78 C79 C80 C81 -3.8(11)
C78 C79 C80 C85 176.9(8)
C79 C80 C81 N13 0.3(10)
C79 C80 C81 C82 -179.4(7)
C79 C80 C85 C84 -179.0(9)
C80 C81 C82 N14 -179.4(6)
C80 C81 C82 C83 -1.5(10)
C81 N13 C77 C78 -1.1(9)
C81 C80 C85 C84 1.7(12)
C81 C82 C83 C84 1.3(10)
C81 C82 C83 C86 -178.4(7)
C82 N14 C88 C87 -0.2(10)
C82 C83 C84 C85 0.4(13)
C82 C83 C86 C87 -0.3(12)
C83 C84 C85 C80 -1.9(14)
C83 C86 C87 C88 1.0(12)
C84 C83 C86 C87 -180.0(8)
C85 C80 C81 N13 179.7(7)
C85 C80 C81 C82 0.0(11)
C86 C83 C84 C85 -179.9(9)
C86 C87 C88 N14 -0.7(12)
C88 N14 C82 C81 178.8(6)
C88 N14 C82 C83 0.9(9)
C90 O1 C91 C92 171.8(13)
C91 O1 C90 C89 -175.0(12)

loop_
_smtbx_masks_void_nr
_smtbx_masks_void_average_x
_smtbx_masks_void_average_y
_smtbx_masks_void_average_z
_smtbx_masks_void_volume
_smtbx_masks_void_count_electrons
1 0.197 -0.149 -0.173 357.3 104.5
2 -0.197 0.351 0.173 357.3 104.7
3 0.208 0.505 0.482 25.6 2.6
4 0.792 0.005 0.518 25.6 2.7
